data_4132096
loop_
_publ_author_name
'Connor, Bridget A.'
'Leppert, Linn'
'Smith, Matthew D.'
'Neaton, Jeffrey B.'
'Karunadasa, Hemamala I.'

_publ_section_title
;
 Layered Halide Double Perovskites: Dimensional Reduction of
 Cs<sub>2</sub>AgBiBr<sub>6</sub>.
;
_journal_issue 15
_journal_name_full 'Journal of the American Chemical Society'
_journal_page_first 5235
_journal_page_last 5240
_journal_paper_doi 10.1021/jacs.8b01543
_journal_volume 140
_journal_year 2018
_chemical_formula_moiety 'Ag Bi Br7 Cs, 2(C4 H12 N)'
_chemical_formula_sum 'C8 H24 Ag Bi Br7 Cs N2'
_chemical_formula_weight 1157.42
_chemical_name_systematic 'bis(butylammonium) cesium heptabromoargentobismuthate'
_space_group_crystal_system monoclinic
_space_group_IT_number 11
_space_group_name_Hall '-P 2yb'
_space_group_name_H-M_alt 'P 1 21/m 1'
_atom_sites_solution_hydrogens geom
_atom_sites_solution_primary dual
_audit_creation_date 2017-06-20
_audit_creation_method
;
Olex2 1.2
(compiled 2017.03.02 svn.r3394 for OlexSys, GUI svn.r5324)
;
_cell_angle_alpha 90
_cell_angle_beta 101.755(2)
_cell_angle_gamma 90
_cell_formula_units_Z 2
_cell_length_a 8.0848(3)
_cell_length_b 7.9801(3)
_cell_length_c 19.8422(8)
_cell_measurement_reflns_used 9868
_cell_measurement_temperature 298
_cell_measurement_theta_max 29.47
_cell_measurement_theta_min 2.49
_cell_volume 1253.32(8)
_computing_cell_refinement 'SAINT v8.37A (Bruker, 2015)'
_computing_data_collection 'Bruker APEX3 Bruker-AXS, Madison WI'
_computing_data_reduction 'SAINT v8.37A (Bruker, 2015)'
_computing_molecular_graphics 'Olex2 (Dolomanov et al., 2009)'
_computing_publication_material 'Olex2 (Dolomanov et al., 2009)'
_computing_structure_refinement 'ShelXL (Sheldrick, 2015)'
_computing_structure_solution 'ShelXT (Sheldrick, 2015)'
_diffrn_ambient_temperature 298
_diffrn_detector 'CCD area detector'
_diffrn_detector_area_resol_mean 10.42
_diffrn_detector_type 'PHOTON 100 Detector'
_diffrn_measured_fraction_theta_full 0.999
_diffrn_measured_fraction_theta_max 0.999
_diffrn_measurement_device_type 'Bruker D8 with PHOTON 100 detector'
_diffrn_measurement_method '\f and \w shutterless scans'
_diffrn_radiation_collimation '0.2 mm sinlge-pinhole'
_diffrn_radiation_monochromator 'silicon 111'
_diffrn_radiation_probe x-ray
_diffrn_radiation_type synchrotron
_diffrn_radiation_wavelength 0.6888
_diffrn_reflns_av_R_equivalents 0.0474
_diffrn_reflns_av_unetI/netI 0.0274
_diffrn_reflns_Laue_measured_fraction_full 0.999
_diffrn_reflns_Laue_measured_fraction_max 0.999
_diffrn_reflns_limit_h_max 9
_diffrn_reflns_limit_h_min -9
_diffrn_reflns_limit_k_max 9
_diffrn_reflns_limit_k_min -9
_diffrn_reflns_limit_l_max 23
_diffrn_reflns_limit_l_min -23
_diffrn_reflns_number 25350
_diffrn_reflns_point_group_measured_fraction_full 0.999
_diffrn_reflns_point_group_measured_fraction_max 0.999
_diffrn_reflns_theta_full 24.411
_diffrn_reflns_theta_max 24.511
_diffrn_reflns_theta_min 2.474
_diffrn_source
;
Advanced Light Source, station 11.3.1
;
_diffrn_source_type 'Bend magnet, Station 11.3.1, ALS, LBNL'
_diffrn_standards_number 0
_exptl_absorpt_coefficient_mu 18.750
_exptl_absorpt_correction_T_max 0.4321
_exptl_absorpt_correction_T_min 0.2138
_exptl_absorpt_correction_type multi-scan
_exptl_absorpt_process_details
;
SADABS-2014/5 (Bruker,2014/5) was used for absorption correction. 
wR2(int) was 0.1498 before and 0.0658 after correction. 
The Ratio of minimum to maximum transmission is 0.4948. 
The \l/2 correction factor is Not present.
;
_exptl_crystal_colour 'clear yellow'
_exptl_crystal_colour_lustre clear
_exptl_crystal_colour_primary yellow
_exptl_crystal_density_diffrn 3.067
_exptl_crystal_description plate
_exptl_crystal_F_000 1032
_exptl_crystal_size_max 0.118
_exptl_crystal_size_mid 0.089
_exptl_crystal_size_min 0.012
_refine_diff_density_max 0.990
_refine_diff_density_min -2.236
_refine_diff_density_rms 0.173
_refine_ls_extinction_method none
_refine_ls_goodness_of_fit_ref 1.087
_refine_ls_hydrogen_treatment constr
_refine_ls_matrix_type full
_refine_ls_number_parameters 150
_refine_ls_number_reflns 2483
_refine_ls_number_restraints 74
_refine_ls_restrained_S_all 1.078
_refine_ls_R_factor_all 0.0317
_refine_ls_R_factor_gt 0.0275
_refine_ls_shift/su_max 0.000
_refine_ls_shift/su_mean 0.000
_refine_ls_structure_factor_coef Fsqd
_refine_ls_weighting_details 'w=1/[\s^2^(Fo^2^)+(0.0269P)^2^+5.1021P] where P=(Fo^2^+2Fc^2^)/3'
_refine_ls_weighting_scheme calc
_refine_ls_wR_factor_gt 0.0646
_refine_ls_wR_factor_ref 0.0669
_reflns_Friedel_coverage 0.000
_reflns_number_gt 2296
_reflns_number_total 2483
_reflns_threshold_expression 'I > 2\s(I)'
_cod_data_source_file ja8b01543_si_005.cif
_cod_data_source_block mono_p83
_cod_database_code 4132096
_shelx_shelxl_version_number 2014/7
_shelx_space_group_comment
;
The symmetry employed for this shelxl refinement is uniquely defined
by the following loop, which should always be used as a source of
symmetry information in preference to the above space-group names.
They are only intended as comments.
;
_shelx_estimated_absorpt_t_max 0.806
_shelx_estimated_absorpt_t_min 0.216
_olex2_refinement_description
;
1. Twinned data refinement
 Scales: 0.6752(14)
 0.3248(14)
2. Fixed Uiso
 At 1.2 times of:
  All C(H,H) groups, All N(H,H,H) groups
 At 1.5 times of:
  All C(H,H,H) groups
3. Restrained distances
 N2-C5
 1.48 with sigma of 0.02
 N1-C1
 1.48 with sigma of 0.02
 C6-C7
 1.54 with sigma of 0.02
 C2-C3
 1.54 with sigma of 0.02
 C3-C4
 1.54 with sigma of 0.02
 C4-C2
 2.515 with sigma of 0.02
 C1-C2
 1.54 with sigma of 0.02
 C1-C3
 2.515 with sigma of 0.02
 C5-C6 \\sim C6-C7 \\sim C7-C8
 with sigma of 0.02
 C1-C2 \\sim C2-C3 \\sim C3-C4
 with sigma of 0.02
4. Rigid bond restraints
 C5, C6, C7, C8
 with sigma for 1-2 distances of 0.01 and sigma for 1-3 distances of 0.01
 C2, N1, C1, C3, C4
 with sigma for 1-2 distances of 0.01 and sigma for 1-3 distances of 0.01
5. Uiso/Uaniso restraints and constraints
N2 \\sim C5 \\sim C6 \\sim C7 \\sim C8: within 2A with sigma of 0.04 and sigma
for terminal atoms of 0.08
C2 \\sim N1 \\sim C1 \\sim C3 \\sim C4: within 2A with sigma of 0.04 and sigma
for terminal atoms of 0.08
6. Others
 Fixed Sof: Cs1(0.5) N2(0.5) H2A(0.5) H2B(0.5) H2C(0.5) C5(0.5) H5A(0.5)
 H5B(0.5) C2(0.5) H2D(0.5) H2E(0.5) C6(0.5) H6A(0.5) H6B(0.5) C7(0.5) H7A(0.5)
 H7B(0.5) N1(0.5) H1A(0.5) H1B(0.5) H1C(0.5) C1(0.5) H1D(0.5) H1E(0.5) C3(0.5)
 H3A(0.5) H3B(0.5) C4(0.5) H4A(0.5) H4B(0.5) H4C(0.5) C8(0.5) H8A(0.5) H8B(0.5)
 H8C(0.5)
7.a Secondary CH2 refined with riding coordinates:
 C5(H5A,H5B), C2(H2D,H2E), C6(H6A,H6B), C7(H7A,H7B), C1(H1D,H1E), C3(H3A,H3B)
7.b Idealised Me refined as rotating group:
 N2(H2A,H2B,H2C), N1(H1A,H1B,H1C), C4(H4A,H4B,H4C), C8(H8A,H8B,H8C)
;
_olex2_date_sample_data_collection 2016-06-29
_olex2_submission_original_sample_id mono_p83
_olex2_submission_special_instructions 'No special instructions were received'

loop_
_space_group_symop_operation_xyz
'x, y, z'
'-x, y+1/2, -z'
'-x, -y, -z'
'x, -y-1/2, z'

loop_
_atom_site_label
_atom_site_type_symbol
_atom_site_fract_x
_atom_site_fract_y
_atom_site_fract_z
_atom_site_U_iso_or_equiv
_atom_site_adp_type
_atom_site_occupancy
_atom_site_site_symmetry_order
_atom_site_calc_flag
_atom_site_refinement_flags_posn
_atom_site_refinement_flags_adp
_atom_site_refinement_flags_occupancy
_atom_site_disorder_assembly
_atom_site_disorder_group
Bi1 Bi 0.32409(6) 0.7500 0.14011(2) 0.03190(10) Uani 1 2 d S T P . .
Ag1 Ag 0.83142(18) 0.2500 0.15818(6) 0.0582(3) Uani 1 2 d S T P . .
Br5 Br 0.07994(14) 0.49853(14) 0.14834(6) 0.0582(3) Uani 1 1 d . . . . .
Br4 Br 0.22012(19) 0.7500 -0.00357(6) 0.0568(4) Uani 1 2 d S T P . .
Br3 Br 0.4435(2) 0.7500 0.28711(7) 0.0751(5) Uani 1 2 d S T P . .
Cs1 Cs 0.24167(14) 0.2500 -0.00024(4) 0.05640(19) Uani 1 2 d . . . . .
Br2 Br 0.56562(14) 0.50043(14) 0.12842(6) 0.0561(3) Uani 1 1 d . . . . .
Br1 Br 0.8485(2) 0.2500 0.29304(10) 0.0971(7) Uani 1 2 d S T P . .
N2 N 0.428(2) 0.214(4) 0.2531(8) 0.075(11) Uani 0.5 1 d D U . A -1
H2A H 0.4031 0.2783 0.2158 0.090 Uiso 0.5 1 calc GR . . A -1
H2B H 0.3912 0.1102 0.2427 0.090 Uiso 0.5 1 calc GR . . A -1
H2C H 0.5398 0.2121 0.2682 0.090 Uiso 0.5 1 calc GR . . A -1
C5 C 0.347(3) 0.282(5) 0.3073(11) 0.102(11) Uani 0.5 1 d D U . A -1
H5A H 0.2271 0.2574 0.2955 0.122 Uiso 0.5 1 calc R . . A -1
H5B H 0.3598 0.4029 0.3084 0.122 Uiso 0.5 1 calc R . . A -1
C2 C 0.951(4) 0.782(6) 0.3786(9) 0.143(12) Uani 0.5 1 d D U . B -1
H2D H 0.8400 0.7356 0.3793 0.172 Uiso 0.5 1 calc R . . B -1
H2E H 0.9564 0.8929 0.3985 0.172 Uiso 0.5 1 calc R . . B -1
C6 C 0.418(4) 0.213(4) 0.3781(11) 0.113(10) Uani 0.5 1 d D U . A -1
H6A H 0.5404 0.2212 0.3880 0.135 Uiso 0.5 1 calc R . . A -1
H6B H 0.3875 0.0959 0.3804 0.135 Uiso 0.5 1 calc R . . A -1
C7 C 0.346(4) 0.314(5) 0.4304(14) 0.154(13) Uani 0.5 1 d D U . A -1
H7A H 0.3431 0.4301 0.4154 0.185 Uiso 0.5 1 calc R . . A -1
H7B H 0.2297 0.2791 0.4261 0.185 Uiso 0.5 1 calc R . . A -1
N1 N 0.847(2) 0.704(2) 0.2540(8) 0.071(6) Uani 0.5 1 d D U . B -1
H1A H 0.8895 0.6829 0.2169 0.085 Uiso 0.5 1 calc GR . . B -1
H1B H 0.7544 0.7665 0.2422 0.085 Uiso 0.5 1 calc GR . . B -1
H1C H 0.8206 0.6078 0.2720 0.085 Uiso 0.5 1 calc GR . . B -1
C1 C 0.972(3) 0.794(3) 0.3051(8) 0.095(10) Uani 0.5 1 d D U . B -1
H1D H 0.9694 0.9113 0.2922 0.114 Uiso 0.5 1 calc R . . B -1
H1E H 1.0837 0.7515 0.3028 0.114 Uiso 0.5 1 calc R . . B -1
C3 C 1.086(5) 0.671(4) 0.4223(11) 0.178(15) Uani 0.5 1 d D U . B -1
H3A H 1.0668 0.5554 0.4079 0.213 Uiso 0.5 1 calc R . . B -1
H3B H 1.1961 0.7041 0.4148 0.213 Uiso 0.5 1 calc R . . B -1
C4 C 1.084(6) 0.685(6) 0.4983(10) 0.19(2) Uani 0.5 1 d D U . B -1
H4A H 0.9890 0.7515 0.5043 0.283 Uiso 0.5 1 calc GR . . B -1
H4B H 1.1864 0.7366 0.5219 0.283 Uiso 0.5 1 calc GR . . B -1
H4C H 1.0745 0.5749 0.5169 0.283 Uiso 0.5 1 calc GR . . B -1
C8 C 0.423(6) 0.314(5) 0.5058(15) 0.18(2) Uani 0.5 1 d D U . A -1
H8A H 0.5357 0.2699 0.5128 0.267 Uiso 0.5 1 calc GR . . A -1
H8B H 0.3561 0.2460 0.5298 0.267 Uiso 0.5 1 calc GR . . A -1
H8C H 0.4269 0.4268 0.5231 0.267 Uiso 0.5 1 calc GR . . A -1

loop_
_atom_site_aniso_label
_atom_site_aniso_U_11
_atom_site_aniso_U_22
_atom_site_aniso_U_33
_atom_site_aniso_U_23
_atom_site_aniso_U_13
_atom_site_aniso_U_12
Bi1 0.0273(2) 0.02906(16) 0.03994(19) 0.000 0.0083(3) 0.000
Ag1 0.0438(5) 0.0469(4) 0.0863(7) 0.000 0.0191(8) 0.000
Br5 0.0516(5) 0.0507(6) 0.0749(7) 0.0003(5) 0.0191(6) -0.0219(4)
Br4 0.0619(10) 0.0686(8) 0.0401(6) 0.000 0.0112(7) 0.000
Br3 0.0586(10) 0.1194(13) 0.0461(8) 0.000 0.0078(6) 0.000
Cs1 0.0594(5) 0.0566(4) 0.0542(4) 0.000 0.0140(6) 0.000
Br2 0.0477(5) 0.0444(5) 0.0795(7) 0.0015(5) 0.0209(6) 0.0167(4)
Br1 0.0659(12) 0.1493(18) 0.0752(11) 0.000 0.0121(9) 0.000
N2 0.084(11) 0.10(3) 0.049(7) -0.016(11) 0.021(7) -0.031(13)
C5 0.072(13) 0.11(3) 0.116(12) -0.004(16) 0.003(12) 0.014(16)
C2 0.18(2) 0.17(3) 0.080(9) 0.006(15) 0.008(14) -0.04(3)
C6 0.124(18) 0.12(3) 0.101(11) 0.000(12) 0.041(14) -0.005(19)
C7 0.17(3) 0.16(3) 0.139(14) -0.043(19) 0.054(19) 0.00(2)
N1 0.048(9) 0.079(17) 0.084(9) -0.013(8) 0.012(8) 0.005(8)
C1 0.096(14) 0.11(3) 0.078(10) -0.012(12) 0.006(11) -0.030(14)
C3 0.22(3) 0.19(3) 0.105(15) 0.037(19) -0.01(2) -0.02(3)
C4 0.21(4) 0.24(6) 0.117(15) 0.04(3) 0.02(2) 0.07(4)
C8 0.24(4) 0.18(5) 0.130(15) -0.02(2) 0.07(2) 0.03(3)

loop_
_atom_type_symbol
_atom_type_description
_atom_type_scat_dispersion_real
_atom_type_scat_dispersion_imag
_atom_type_scat_source
C C 0.0030 0.0020 'Calculated using XDISP in WinGX (Farrugia, 1999)'
H H 0.0000 0.0000 'Calculated using XDISP in WinGX (Farrugia, 1999)'
Ag Ag -0.9440 1.0460 'Calculated using XDISP in WinGX (Farrugia, 1999)'
Bi Bi -3.3340 10.1060 'Calculated using XDISP in WinGX (Farrugia, 1999)'
Br Br -0.1850 2.3450 'Calculated using XDISP in WinGX (Farrugia, 1999)'
Cs Cs -0.3730 2.0170 'Calculated using XDISP in WinGX (Farrugia, 1999)'
N N 0.0060 0.0030 'Calculated using XDISP in WinGX (Farrugia, 1999)'

loop_
_geom_angle_atom_site_label_1
_geom_angle_atom_site_label_2
_geom_angle_atom_site_label_3
_geom_angle
_geom_angle_site_symmetry_1
_geom_angle_site_symmetry_3
Br5 Bi1 Br5 89.81(5) . 4_575
Br5 Bi1 Br3 92.02(3) . .
Br5 Bi1 Br3 92.02(3) 4_575 .
Br4 Bi1 Br5 89.46(3) . 4_575
Br4 Bi1 Br5 89.46(3) . .
Br4 Bi1 Br3 177.91(5) . .
Br4 Bi1 Br2 89.18(4) . 4_575
Br4 Bi1 Br2 89.18(4) . .
Br2 Bi1 Br5 90.38(3) 4_575 4_575
Br2 Bi1 Br5 178.62(4) . 4_575
Br2 Bi1 Br5 178.62(4) 4_575 .
Br2 Bi1 Br5 90.38(3) . .
Br2 Bi1 Br3 89.34(4) 4_575 .
Br2 Bi1 Br3 89.34(4) . .
Br2 Bi1 Br2 89.39(5) . 4_575
Br5 Ag1 Br5 87.88(7) 1_655 4_665
Br5 Ag1 Br4 83.32(4) 1_655 3_665
Br5 Ag1 Br4 83.32(4) 4_665 3_665
Br5 Ag1 Br2 164.68(5) 4_665 .
Br5 Ag1 Br2 164.68(5) 1_655 4_565
Br5 Ag1 Br2 90.57(3) 4_665 4_565
Br5 Ag1 Br2 90.57(3) 1_655 .
Br2 Ag1 Br4 81.36(4) 4_565 3_665
Br2 Ag1 Br4 81.36(4) . 3_665
Br2 Ag1 Br2 86.91(6) 4_565 .
Br1 Ag1 Br5 100.15(5) . 4_665
Br1 Ag1 Br5 100.15(5) . 1_655
Br1 Ag1 Br4 175.13(7) . 3_665
Br1 Ag1 Br2 95.12(5) . .
Br1 Ag1 Br2 95.12(5) . 4_565
Bi1 Br5 Ag1 178.89(6) . 1_455
Bi1 Br4 Ag1 170.71(7) . 3_665
Bi1 Br2 Ag1 163.92(5) . .
N2 C5 C6 114(2) . .
C1 C2 C3 112.1(17) . .
C5 C6 C7 108(3) . .
C8 C7 C6 123(3) . .
N1 C1 C2 116(2) . .
C4 C3 C2 111.8(17) . .

loop_
_geom_bond_atom_site_label_1
_geom_bond_atom_site_label_2
_geom_bond_distance
_geom_bond_site_symmetry_2
Bi1 Br5 2.8428(11) .
Bi1 Br5 2.8428(11) 4_575
Bi1 Br4 2.8031(14) .
Bi1 Br3 2.8796(15) .
Bi1 Br2 2.8316(11) 4_575
Bi1 Br2 2.8316(11) .
Ag1 Br5 2.8581(15) 4_665
Ag1 Br5 2.8581(15) 1_655
Ag1 Br4 3.0107(16) 3_665
Ag1 Br2 2.9057(15) 4_565
Ag1 Br2 2.9057(15) .
Ag1 Br1 2.651(2) .
Br5 Ag1 2.8581(15) 1_455
Br4 Ag1 3.0107(16) 3_665
N2 C5 1.473(18) .
C5 C6 1.51(2) .
C2 C1 1.509(14) .
C2 C3 1.528(14) .
C6 C7 1.520(16) .
C7 C8 1.50(2) .
N1 C1 1.467(16) .
C3 C4 1.515(14) .

loop_
_twin_individual_id
_twin_individual_mass_fraction_refined
1 0.6752(14)
2 0.3248(14)
